data_7156793
loop_
_publ_author_name
'Hori, Hiroto'
'Arai, Shigeru'
'Nishida, Atsushi'

_publ_section_title
;
 Cobalt-catalyzed cyclization with the introduction of cyano, acyl and
 aminoalkyl groups.
;
_journal_issue 19
_journal_name_full 'Organic &amp; biomolecular chemistry'
_journal_page_first 4783
_journal_page_last 4788
_journal_paper_doi 10.1039/c9ob00637k
_journal_volume 17
_journal_year 2019
_chemical_formula_moiety 'C9 H13 F N3 O5 S'
_chemical_formula_sum 'C9 H13 F N3 O5 S'
_chemical_formula_weight 294.28
_space_group_IT_number 2
_space_group_name_Hall '-P 1'
_space_group_name_H-M_alt 'P -1'
_symmetry_cell_setting triclinic
_symmetry_Int_Tables_number 2
_symmetry_space_group_name_Hall '-P 1'
_symmetry_space_group_name_H-M 'P -1'
_atom_sites_solution_hydrogens geom
_atom_sites_solution_primary direct
_atom_sites_solution_secondary difmap
_audit_update_record
;
2019-02-13 deposited with the CCDC.    2019-04-18 downloaded from the CCDC.
;
_cell_angle_alpha 60.2937(8)
_cell_angle_beta 81.6820(9)
_cell_angle_gamma 81.6840(8)
_cell_formula_units_Z 4
_cell_length_a 9.96514(18)
_cell_length_b 12.7027(3)
_cell_length_c 13.1411(3)
_cell_measurement_reflns_used 11553
_cell_measurement_temperature 93
_cell_measurement_theta_max 68.22
_cell_measurement_theta_min 3.88
_cell_volume 1424.48(5)
_computing_cell_refinement 'RAPID AUTO'
_computing_data_collection 'RAPID AUTO (Rigaku, ????)'
_computing_data_reduction 'RAPID AUTO'
_computing_molecular_graphics 'CrystalStructure 4.0'
_computing_publication_material 'CrystalStructure 4.0 (Rigaku, 2010)'
_computing_structure_refinement 'SHELXL97 (Sheldrick, 2008)'
_computing_structure_solution 'SIR92 (Altomare, et al., 1994)'
_diffrn_ambient_temperature 93
_diffrn_detector_area_resol_mean 10.000
_diffrn_measured_fraction_theta_full 0.977
_diffrn_measured_fraction_theta_max 0.977
_diffrn_measurement_device_type 'Rigaku R-AXIS RAPID'
_diffrn_measurement_method \w
_diffrn_radiation_type 'Cu K\a'
_diffrn_radiation_wavelength 1.54187
_diffrn_reflns_av_R_equivalents 0.0540
_diffrn_reflns_limit_h_max 12
_diffrn_reflns_limit_h_min -11
_diffrn_reflns_limit_k_max 15
_diffrn_reflns_limit_k_min -15
_diffrn_reflns_limit_l_max 15
_diffrn_reflns_limit_l_min -15
_diffrn_reflns_number 15461
_diffrn_reflns_theta_full 68.22
_diffrn_reflns_theta_max 68.21
_diffrn_standards_number 0
_exptl_absorpt_coefficient_mu 2.339
_exptl_absorpt_correction_T_max 0.791
_exptl_absorpt_correction_T_min 0.618
_exptl_absorpt_correction_type multi-scan
_exptl_absorpt_process_details 'ABSCOR (Rigaku, 1995)'
_exptl_crystal_colour colorless
_exptl_crystal_density_diffrn 1.372
_exptl_crystal_density_method 'not measured'
_exptl_crystal_description platelet
_exptl_crystal_F_000 612.00
_exptl_crystal_recrystallization_method 'Re-crystallisation from solvent'
_exptl_crystal_size_max 0.100
_exptl_crystal_size_mid 0.100
_exptl_crystal_size_min 0.100
_refine_diff_density_max 2.730
_refine_diff_density_min -0.530
_refine_ls_extinction_method none
_refine_ls_goodness_of_fit_ref 1.535
_refine_ls_hydrogen_treatment constr
_refine_ls_number_parameters 343
_refine_ls_number_reflns 5087
_refine_ls_number_restraints 0
_refine_ls_R_factor_gt 0.1185
_refine_ls_shift/su_max 0.000
_refine_ls_structure_factor_coef Fsqd
_refine_ls_weighting_details 'w = 1/[\s^2^(Fo^2^)+(0.2000P)^2^+0.0000P] where P=(Fo^2^+2Fc^2^)/3'
_refine_ls_weighting_scheme calc
_refine_ls_wR_factor_ref 0.3920
_reflns_number_gt 3619
_reflns_number_total 5087
_reflns_threshold_expression F^2^>2.0\s(F^2^)
_cod_data_source_file c9ob00637k2.cif
_cod_data_source_block 160621hori
_cod_depositor_comments 'Adding full bibliography for 7156792--7156796.cif.'
_cod_database_code 7156793

loop_
_symmetry_equiv_pos_site_id
_symmetry_equiv_pos_as_xyz
1 +X,+Y,+Z
2 -X,-Y,-Z

loop_
_atom_site_label
_atom_site_type_symbol
_atom_site_fract_x
_atom_site_fract_y
_atom_site_fract_z
_atom_site_U_iso_or_equiv
_atom_site_adp_type
_atom_site_occupancy
_atom_site_symmetry_multiplicity
_atom_site_calc_flag
_atom_site_refinement_flags
S1 S 0.28263(15) 0.18102(13) 0.86863(14) 0.0312(5) Uani 1.0 2 d .
S42 S -0.26699(15) 0.27950(13) 1.01612(13) 0.0287(5) Uani 1.0 2 d .
F2 F -0.8027(4) 0.1134(4) 1.2277(4) 0.0460(11) Uani 1.0 2 d .
O3 O -0.3045(5) 0.2544(5) 0.5984(4) 0.0389(12) Uani 1.0 2 d .
O4 O -0.1677(5) 0.1823(4) 1.0788(4) 0.0332(11) Uani 1.0 2 d .
O5 O 0.2588(5) 0.1013(4) 0.9938(5) 0.0427(13) Uani 1.0 2 d .
O6 O -0.2593(5) 0.3971(4) 1.0041(4) 0.0333(11) Uani 1.0 2 d .
O8 O 0.4166(5) 0.1844(4) 0.8108(5) 0.0389(12) Uani 1.0 2 d .
N7 N 0.1871(6) 0.1397(5) 0.8056(5) 0.0277(12) Uani 1.0 2 d .
N9 N -0.2566(5) 0.2937(5) 0.8814(5) 0.0281(12) Uani 1.0 2 d .
C11 C -0.1878(6) 0.1794(5) 0.7733(5) 0.0258(13) Uani 1.0 2 d .
C12 C -0.3082(6) 0.3965(6) 0.7824(6) 0.0278(14) Uani 1.0 2 d .
C13 C 0.1059(7) 0.3502(6) 0.9025(6) 0.0331(15) Uani 1.0 2 d .
C14 C 0.2323(7) 0.5455(6) 0.7165(6) 0.0344(15) Uani 1.0 2 d .
C15 C -0.6673(7) 0.2763(6) 1.1101(6) 0.0335(15) Uani 1.0 2 d .
C16 C -0.6800(7) 0.1509(6) 1.1810(7) 0.0363(16) Uani 1.0 2 d .
C17 C -0.2734(6) 0.2713(6) 0.6762(6) 0.0306(14) Uani 1.0 2 d .
C18 C -0.4276(7) 0.2293(6) 1.0819(6) 0.0301(14) Uani 1.0 2 d .
C19 C -0.3681(6) 0.4872(6) 0.5795(6) 0.0301(14) Uani 1.0 2 d .
C20 C -0.3929(7) 0.6101(6) 0.6714(7) 0.0392(17) Uani 1.0 2 d .
C21 C -0.0390(6) 0.2116(6) 0.7513(6) 0.0265(13) Uani 1.0 2 d .
C22 C 0.2877(7) 0.4283(6) 0.7478(6) 0.0314(14) Uani 1.0 2 d .
C23 C -0.5429(7) 0.3143(6) 1.0621(6) 0.0305(14) Uani 1.0 2 d .
C24 C -0.4095(7) 0.5964(7) 0.5748(6) 0.0379(16) Uani 1.0 2 d .
C25 C 0.0337(7) 0.0992(7) 0.6327(7) 0.0367(16) Uani 1.0 2 d .
C26 C 0.2215(6) 0.3297(6) 0.8398(6) 0.0273(14) Uani 1.0 2 d .
C27 C -0.4432(7) 0.1048(6) 1.1518(6) 0.0315(14) Uani 1.0 2 d .
C28 C -0.3197(6) 0.3863(6) 0.6810(6) 0.0300(14) Uani 1.0 2 d .
C29 C 0.0481(7) 0.2127(6) 0.6429(6) 0.0295(14) Uani 1.0 2 d .
C30 C -0.2580(7) 0.1747(6) 0.8859(6) 0.0290(14) Uani 1.0 2 d .
C31 C 0.0532(8) 0.4682(7) 0.8706(7) 0.0401(17) Uani 1.0 2 d .
C32 C 0.1144(7) 0.5674(6) 0.7781(7) 0.0342(15) Uani 1.0 2 d .
C33 C 0.0433(6) 0.1219(6) 0.8544(6) 0.0308(14) Uani 1.0 2 d .
C34 C 0.1931(7) 0.2105(6) 0.6739(6) 0.0335(15) Uani 1.0 2 d .
C35 C 0.0503(9) 0.6960(8) 0.7427(9) 0.058(3) Uani 1.0 2 d .
C36 C -0.5680(7) 0.0651(6) 1.2017(6) 0.0335(15) Uani 1.0 2 d .
C37 C -0.3438(7) 0.5120(6) 0.7737(6) 0.0367(16) Uani 1.0 2 d .
C38 C 0.0236(7) 0.3276(6) 0.5259(7) 0.0383(16) Uani 1.0 2 d .
H11 H -0.1884 0.0979 0.7791 0.0309 Uiso 1.0 2 calc R
H13 H 0.0633 0.2836 0.9668 0.0397 Uiso 1.0 2 calc R
H14 H 0.2748 0.6123 0.6523 0.0413 Uiso 1.0 2 calc R
H15 H -0.7449 0.3332 1.0962 0.0402 Uiso 1.0 2 calc R
H19 H -0.3721 0.4792 0.5119 0.0361 Uiso 1.0 2 calc R
H20 H -0.4154 0.6873 0.6674 0.0470 Uiso 1.0 2 calc R
H21 H -0.0403 0.2940 0.7439 0.0318 Uiso 1.0 2 calc R
H22 H 0.3696 0.4146 0.7076 0.0377 Uiso 1.0 2 calc R
H23 H -0.5324 0.3988 1.0147 0.0366 Uiso 1.0 2 calc R
H24 H -0.4487 0.6617 0.5075 0.0455 Uiso 1.0 2 calc R
H25A H 0.0939 0.1010 0.5660 0.0440 Uiso 1.0 2 calc R
H25B H -0.0608 0.0985 0.6205 0.0440 Uiso 1.0 2 calc R
H25C H 0.0588 0.0258 0.7053 0.0440 Uiso 1.0 2 calc R
H27 H -0.3660 0.0476 1.1644 0.0378 Uiso 1.0 2 calc R
H30A H -0.3531 0.1548 0.8962 0.0348 Uiso 1.0 2 calc R
H30B H -0.2106 0.1100 0.9541 0.0348 Uiso 1.0 2 calc R
H31 H -0.0268 0.4817 0.9130 0.0481 Uiso 1.0 2 calc R
H33A H 0.0235 0.1401 0.9204 0.0370 Uiso 1.0 2 calc R
H33B H 0.0228 0.0373 0.8826 0.0370 Uiso 1.0 2 calc R
H34A H 0.2613 0.1702 0.6387 0.0402 Uiso 1.0 2 calc R
H34B H 0.2176 0.2941 0.6450 0.0402 Uiso 1.0 2 calc R
H35A H 0.0446 0.7110 0.8096 0.0698 Uiso 1.0 2 calc R
H35B H -0.0413 0.7049 0.7190 0.0698 Uiso 1.0 2 calc R
H35C H 0.1064 0.7548 0.6768 0.0698 Uiso 1.0 2 calc R
H36 H -0.5788 -0.0193 1.2497 0.0402 Uiso 1.0 2 calc R
H37 H -0.3342 0.5233 0.8384 0.0440 Uiso 1.0 2 calc R
H38A H 0.0969 0.3303 0.4664 0.0459 Uiso 1.0 2 calc R
H38B H 0.0220 0.3994 0.5357 0.0459 Uiso 1.0 2 calc R
H38C H -0.0638 0.3268 0.5004 0.0459 Uiso 1.0 2 calc R

loop_
_atom_site_aniso_label
_atom_site_aniso_U_11
_atom_site_aniso_U_22
_atom_site_aniso_U_33
_atom_site_aniso_U_12
_atom_site_aniso_U_13
_atom_site_aniso_U_23
S1 0.0250(9) 0.0292(9) 0.0365(10) -0.0027(6) -0.0091(7) -0.0118(8)
S42 0.0255(9) 0.0338(9) 0.0272(9) -0.0030(6) -0.0030(7) -0.0149(7)
F2 0.029(2) 0.046(3) 0.064(3) -0.0114(17) 0.0120(19) -0.029(3)
O3 0.037(3) 0.052(3) 0.035(3) 0.001(3) -0.013(3) -0.026(3)
O4 0.027(3) 0.039(3) 0.029(3) 0.0016(19) -0.0072(19) -0.013(2)
O5 0.049(3) 0.033(3) 0.040(3) -0.006(2) -0.021(3) -0.008(3)
O6 0.031(3) 0.038(3) 0.034(3) -0.0093(19) 0.001(2) -0.020(3)
O8 0.025(3) 0.035(3) 0.058(4) -0.0012(18) -0.007(3) -0.023(3)
N7 0.030(3) 0.024(3) 0.023(3) -0.003(2) -0.003(3) -0.006(3)
N9 0.027(3) 0.029(3) 0.028(3) 0.002(2) -0.009(3) -0.013(3)
C11 0.024(3) 0.025(3) 0.024(4) -0.004(3) -0.001(3) -0.009(3)
C12 0.018(3) 0.035(4) 0.026(4) -0.006(3) 0.005(3) -0.012(3)
C13 0.031(4) 0.034(4) 0.037(4) -0.006(3) 0.002(3) -0.020(3)
C14 0.034(4) 0.034(4) 0.033(4) -0.005(3) -0.000(3) -0.014(3)
C15 0.034(4) 0.034(4) 0.040(4) 0.001(3) -0.007(3) -0.023(3)
C16 0.032(4) 0.043(4) 0.045(5) -0.004(3) -0.003(3) -0.029(4)
C17 0.025(3) 0.038(4) 0.025(4) -0.007(3) 0.002(3) -0.012(3)
C18 0.033(4) 0.033(4) 0.026(4) 0.003(3) -0.008(3) -0.016(3)
C19 0.021(3) 0.037(4) 0.019(3) -0.007(3) 0.002(3) -0.004(3)
C20 0.038(4) 0.029(4) 0.044(5) -0.004(3) 0.005(4) -0.015(4)
C21 0.027(4) 0.027(3) 0.025(4) -0.002(3) -0.003(3) -0.012(3)
C22 0.026(4) 0.034(4) 0.038(4) -0.007(3) -0.002(3) -0.020(3)
C23 0.025(3) 0.033(4) 0.036(4) -0.001(3) -0.001(3) -0.020(3)
C24 0.030(4) 0.042(4) 0.025(4) -0.010(3) -0.001(3) -0.003(3)
C25 0.038(4) 0.043(4) 0.035(4) -0.008(3) 0.002(3) -0.024(4)
C26 0.024(3) 0.033(4) 0.021(4) -0.005(3) -0.001(3) -0.010(3)
C27 0.032(4) 0.035(4) 0.029(4) -0.002(3) -0.001(3) -0.018(3)
C28 0.020(3) 0.036(4) 0.033(4) 0.002(3) -0.006(3) -0.017(3)
C29 0.030(4) 0.031(4) 0.024(4) -0.003(3) -0.003(3) -0.011(3)
C30 0.025(3) 0.031(4) 0.033(4) -0.003(3) -0.003(3) -0.017(3)
C31 0.034(4) 0.049(4) 0.047(5) -0.002(3) -0.006(4) -0.030(4)
C32 0.032(4) 0.033(4) 0.041(4) -0.004(3) -0.001(3) -0.021(4)
C33 0.025(4) 0.035(4) 0.029(4) -0.005(3) -0.003(3) -0.013(3)
C34 0.037(4) 0.035(4) 0.028(4) -0.007(3) -0.002(3) -0.015(3)
C35 0.054(5) 0.049(5) 0.073(6) 0.009(4) -0.003(5) -0.035(5)
C36 0.036(4) 0.032(4) 0.037(4) -0.003(3) -0.003(3) -0.019(3)
C37 0.040(4) 0.036(4) 0.031(4) 0.006(3) -0.009(3) -0.015(3)
C38 0.037(4) 0.038(4) 0.034(4) -0.005(3) -0.007(3) -0.012(4)

loop_
_atom_type_symbol
_atom_type_description
_atom_type_scat_dispersion_real
_atom_type_scat_dispersion_imag
_atom_type_scat_source
C C 0.0181 0.0091
;
International Tables for Crystallography
(1992, Vol. C, Tables 4.2.6.8 and 6.1.1.4)
;
H H 0.0000 0.0000
;
International Tables for Crystallography
(1992, Vol. C, Table 6.1.1.4)
;
O O 0.0492 0.0322
;
International Tables for Crystallography
(1992, Vol. C, Tables 4.2.6.8 and 6.1.1.4)
;
N N 0.0311 0.0180
;
International Tables for Crystallography
(1992, Vol. C, Tables 4.2.6.8 and 6.1.1.4)
;
F F 0.0727 0.0534
;
International Tables for Crystallography
(1992, Vol. C, Tables 4.2.6.8 and 6.1.1.4)
;
S S 0.3331 0.5567
;
International Tables for Crystallography
(1992, Vol. C, Tables 4.2.6.8 and 6.1.1.4)
;

loop_
_geom_angle_atom_site_label_1
_geom_angle_atom_site_label_2
_geom_angle_atom_site_label_3
_geom_angle
_geom_angle_publ_flag
O5 S1 O8 120.3(3) yes
O5 S1 N7 106.2(3) yes
O5 S1 C26 107.5(4) yes
O8 S1 N7 106.0(4) yes
O8 S1 C26 108.7(3) yes
N7 S1 C26 107.4(3) yes
O4 S42 O6 119.3(4) yes
O4 S42 N9 105.8(3) yes
O4 S42 C18 107.3(3) yes
O6 S42 N9 108.5(3) yes
O6 S42 C18 109.3(4) yes
N9 S42 C18 105.9(4) yes
S1 N7 C33 117.0(6) yes
S1 N7 C34 116.3(5) yes
C33 N7 C34 109.5(5) yes
S42 N9 C12 124.7(6) yes
S42 N9 C30 112.0(4) yes
C12 N9 C30 116.2(7) yes
C17 C11 C21 112.3(5) yes
C17 C11 C30 106.1(5) yes
C21 C11 C30 112.2(7) yes
N9 C12 C28 118.5(7) yes
N9 C12 C37 124.6(8) yes
C28 C12 C37 116.9(6) yes
C26 C13 C31 119.6(6) yes
C22 C14 C32 121.1(6) yes
C16 C15 C23 118.7(6) yes
F2 C16 C15 118.7(6) yes
F2 C16 C36 119.3(6) yes
C15 C16 C36 122.0(6) yes
O3 C17 C11 123.3(7) yes
O3 C17 C28 121.7(6) yes
C11 C17 C28 115.0(7) yes
S42 C18 C23 120.1(5) yes
S42 C18 C27 120.1(5) yes
C23 C18 C27 119.7(6) yes
C24 C19 C28 122.1(8) yes
C24 C20 C37 121.0(8) yes
C11 C21 C29 118.0(7) yes
C11 C21 C33 111.3(5) yes
C29 C21 C33 103.7(5) yes
C14 C22 C26 119.3(6) yes
C15 C23 C18 120.5(6) yes
C19 C24 C20 118.5(6) yes
S1 C26 C13 120.9(5) yes
S1 C26 C22 118.9(5) yes
C13 C26 C22 120.1(6) yes
C18 C27 C36 120.4(6) yes
C12 C28 C17 121.6(5) yes
C12 C28 C19 120.4(7) yes
C17 C28 C19 117.9(8) yes
C21 C29 C25 111.9(5) yes
C21 C29 C34 100.7(6) yes
C21 C29 C38 114.9(6) yes
C25 C29 C34 110.8(6) yes
C25 C29 C38 110.0(7) yes
C34 C29 C38 108.1(5) yes
N9 C30 C11 110.2(5) yes
C13 C31 C32 121.6(7) yes
C14 C32 C31 118.3(7) yes
C14 C32 C35 121.6(6) yes
C31 C32 C35 120.0(7) yes
N7 C33 C21 104.3(5) yes
N7 C34 C29 105.2(5) yes
C16 C36 C27 118.7(6) yes
C12 C37 C20 121.1(8) yes
C17 C11 H11 108.717 no
C21 C11 H11 108.714 no
C30 C11 H11 108.717 no
C26 C13 H13 120.214 no
C31 C13 H13 120.229 no
C22 C14 H14 119.460 no
C32 C14 H14 119.458 no
C16 C15 H15 120.656 no
C23 C15 H15 120.665 no
C24 C19 H19 118.960 no
C28 C19 H19 118.962 no
C24 C20 H20 119.522 no
C37 C20 H20 119.525 no
C11 C21 H21 107.784 no
C29 C21 H21 107.791 no
C33 C21 H21 107.781 no
C14 C22 H22 120.356 no
C26 C22 H22 120.351 no
C15 C23 H23 119.731 no
C18 C23 H23 119.733 no
C19 C24 H24 120.764 no
C20 C24 H24 120.773 no
C29 C25 H25A 109.474 no
C29 C25 H25B 109.472 no
C29 C25 H25C 109.475 no
H25A C25 H25B 109.469 no
H25A C25 H25C 109.468 no
H25B C25 H25C 109.469 no
C18 C27 H27 119.782 no
C36 C27 H27 119.778 no
N9 C30 H30A 109.616 no
N9 C30 H30B 109.620 no
C11 C30 H30A 109.619 no
C11 C30 H30B 109.618 no
H30A C30 H30B 108.142 no
C13 C31 H31 119.210 no
C32 C31 H31 119.207 no
N7 C33 H33A 110.895 no
N7 C33 H33B 110.890 no
C21 C33 H33A 110.901 no
C21 C33 H33B 110.891 no
H33A C33 H33B 108.925 no
N7 C34 H34A 110.711 no
N7 C34 H34B 110.708 no
C29 C34 H34A 110.716 no
C29 C34 H34B 110.708 no
H34A C34 H34B 108.807 no
C32 C35 H35A 109.466 no
C32 C35 H35B 109.474 no
C32 C35 H35C 109.467 no
H35A C35 H35B 109.471 no
H35A C35 H35C 109.479 no
H35B C35 H35C 109.471 no
C16 C36 H36 120.666 no
C27 C36 H36 120.668 no
C12 C37 H37 119.449 no
C20 C37 H37 119.461 no
C29 C38 H38A 109.474 no
C29 C38 H38B 109.468 no
C29 C38 H38C 109.472 no
H38A C38 H38B 109.472 no
H38A C38 H38C 109.468 no
H38B C38 H38C 109.473 no

loop_
_geom_bond_atom_site_label_1
_geom_bond_atom_site_label_2
_geom_bond_distance
_geom_bond_publ_flag
S1 O5 1.446(5) yes
S1 O8 1.432(5) yes
S1 N7 1.635(7) yes
S1 C26 1.762(7) yes
S42 O4 1.434(4) yes
S42 O6 1.434(6) yes
S42 N9 1.676(7) yes
S42 C18 1.751(7) yes
F2 C16 1.328(8) yes
O3 C17 1.232(11) yes
N7 C33 1.483(8) yes
N7 C34 1.500(8) yes
N9 C12 1.407(7) yes
N9 C30 1.486(10) yes
C11 C17 1.506(8) yes
C11 C21 1.544(9) yes
C11 C30 1.519(10) yes
C12 C28 1.423(12) yes
C12 C37 1.410(11) yes
C13 C26 1.387(10) yes
C13 C31 1.383(11) yes
C14 C22 1.383(10) yes
C14 C32 1.402(10) yes
C15 C16 1.405(9) yes
C15 C23 1.346(9) yes
C16 C36 1.396(10) yes
C17 C28 1.496(11) yes
C18 C23 1.414(9) yes
C18 C27 1.400(9) yes
C19 C24 1.361(11) yes
C19 C28 1.402(8) yes
C20 C24 1.400(14) yes
C20 C37 1.398(9) yes
C21 C29 1.553(10) yes
C21 C33 1.525(8) yes
C22 C26 1.405(8) yes
C25 C29 1.541(13) yes
C27 C36 1.360(9) yes
C29 C34 1.550(11) yes
C29 C38 1.529(8) yes
C31 C32 1.388(9) yes
C32 C35 1.525(11) yes
C11 H11 1.000 no
C13 H13 0.950 no
C14 H14 0.950 no
C15 H15 0.950 no
C19 H19 0.950 no
C20 H20 0.950 no
C21 H21 1.000 no
C22 H22 0.950 no
C23 H23 0.950 no
C24 H24 0.950 no
C25 H25A 0.980 no
C25 H25B 0.980 no
C25 H25C 0.980 no
C27 H27 0.950 no
C30 H30A 0.990 no
C30 H30B 0.990 no
C31 H31 0.950 no
C33 H33A 0.990 no
C33 H33B 0.990 no
C34 H34A 0.990 no
C34 H34B 0.990 no
C35 H35A 0.980 no
C35 H35B 0.980 no
C35 H35C 0.980 no
C36 H36 0.950 no
C37 H37 0.950 no
C38 H38A 0.980 no
C38 H38B 0.980 no
C38 H38C 0.980 no

loop_
_geom_contact_atom_site_label_1
_geom_contact_atom_site_label_2
_geom_contact_distance
_geom_contact_publ_flag
_geom_contact_site_symmetry_2
S42 C37 3.191(6) no .
F2 C23 3.568(8) no .
F2 C27 3.579(8) no .
O3 C19 2.827(10) no .
O3 C21 3.372(9) no .
O3 C29 3.566(8) no .
O3 C30 3.478(10) no .
O3 C38 3.401(9) no .
O4 C13 3.508(8) no .
O4 C27 2.917(8) no .
O4 C30 2.858(11) no .
O5 C13 3.021(8) no .
O5 C33 2.922(10) no .
O6 C12 3.026(10) no .
O6 C23 3.019(8) no .
O6 C31 3.354(8) no .
O6 C37 2.830(9) no .
O8 C22 2.924(8) no .
O8 C34 2.943(10) no .
N7 C13 3.446(11) no .
N7 C25 3.186(12) no .
N9 C17 2.879(11) no .
N9 C21 2.959(9) no .
N9 C23 3.505(9) no .
N9 C27 3.573(8) no .
N9 C33 3.521(9) no .
C11 C12 2.896(10) no .
C11 C25 3.059(11) no .
C11 C38 3.414(9) no .
C12 C18 3.537(8) no .
C12 C21 3.419(9) no .
C12 C24 2.845(8) no .
C13 C14 2.778(8) no .
C13 C33 3.413(13) no .
C15 C27 2.792(9) no .
C16 C18 2.739(9) no .
C17 C29 3.200(9) no .
C17 C38 3.270(9) no .
C18 C30 3.185(11) no .
C19 C37 2.769(13) no .
C20 C28 2.775(12) no .
C21 C28 3.244(8) no .
C22 C31 2.774(11) no .
C23 C36 2.790(9) no .
C25 C33 3.082(13) no .
C26 C32 2.795(10) no .
C26 C33 3.303(11) no .
C26 C34 3.270(13) no .
C27 C30 3.454(10) no .
C28 C30 2.772(8) no .
C30 C33 2.994(9) no .
F2 O5 3.122(9) no 1_455
F2 C25 3.408(8) no 2_457
F2 C35 3.321(11) no 2_467
O3 O8 3.510(7) no 1_455
O3 C24 3.597(8) no 2_466
O4 C33 3.579(9) no 2_557
O5 F2 3.122(9) no 1_655
O5 C11 3.445(7) no 2_557
O5 C15 3.462(12) no 1_655
O5 C16 2.984(12) no 1_655
O5 C30 3.050(8) no 2_557
O5 C36 3.247(11) no 1_655
O8 O3 3.510(7) no 1_655
O8 C17 3.371(8) no 1_655
O8 C27 3.431(10) no 2_557
O8 C28 3.565(8) no 1_655
O8 C30 3.492(9) no 1_655
O8 C36 3.378(10) no 2_557
N7 C27 3.587(9) no 2_557
C11 O5 3.445(7) no 2_557
C13 C15 3.474(11) no 1_655
C15 O5 3.462(12) no 1_455
C15 C13 3.474(11) no 1_455
C15 C26 3.583(11) no 1_455
C16 O5 2.984(12) no 1_455
C17 O8 3.371(8) no 1_455
C19 C19 3.472(10) no 2_466
C24 O3 3.597(8) no 2_466
C24 C34 3.591(9) no 2_566
C25 F2 3.408(8) no 2_457
C26 C15 3.583(11) no 1_655
C27 O8 3.431(10) no 2_557
C27 N7 3.587(9) no 2_557
C28 O8 3.565(8) no 1_455
C30 O5 3.050(8) no 2_557
C30 O8 3.492(9) no 1_455
C33 O4 3.579(9) no 2_557
C34 C24 3.591(9) no 2_566
C35 F2 3.321(11) no 2_467
C36 O5 3.247(11) no 1_455
C36 O8 3.378(10) no 2_557
S1 H13 2.8580 no .
S1 H21 3.5999 no .
S1 H22 2.8325 no .
S1 H33A 2.6331 no .
S1 H33B 3.3120 no .
S1 H34A 3.1309 no .
S1 H34B 2.6871 no .
S42 H13 3.2638 no .
S42 H23 2.8493 no .
S42 H27 2.8363 no .
S42 H30A 2.9986 no .
S42 H30B 2.6218 no .
S42 H31 3.3988 no .
S42 H33A 3.5736 no .
S42 H37 2.8595 no .
F2 H15 2.5515 no .
F2 H36 2.5533 no .
O3 H11 2.5253 no .
O3 H19 2.5198 no .
O3 H25B 2.8539 no .
O3 H30A 3.4450 no .
O3 H38C 2.6133 no .
O4 H13 2.6679 no .
O4 H27 2.5547 no .
O4 H30A 3.4055 no .
O4 H30B 2.3497 no .
O4 H33A 2.8136 no .
O5 H13 2.7137 no .
O5 H33A 2.5540 no .
O5 H33B 3.3247 no .
O6 H13 3.3989 no .
O6 H23 2.7024 no .
O6 H31 2.5685 no .
O6 H37 2.1283 no .
O8 H22 2.5428 no .
O8 H34A 3.0075 no .
O8 H34B 2.8403 no .
N7 H13 3.4332 no .
N7 H21 2.7026 no .
N7 H25C 2.8941 no .
N9 H11 3.3195 no .
N9 H13 3.4941 no .
N9 H21 2.6050 no .
N9 H23 3.5016 no .
N9 H33A 3.1158 no .
N9 H37 2.6948 no .
C11 H25B 2.7619 no .
C11 H25C 3.2174 no .
C11 H33A 2.8866 no .
C11 H33B 2.6327 no .
C11 H38C 3.2598 no .
C12 H19 3.3016 no .
C12 H20 3.2959 no .
C12 H21 2.8876 no .
C12 H23 3.5223 no .
C12 H30A 2.7416 no .
C12 H30B 3.2792 no .
C13 H21 3.1030 no .
C13 H22 3.2761 no .
C13 H33A 2.7946 no .
C14 H31 3.2542 no .
C14 H35A 3.1875 no .
C14 H35B 3.1581 no .
C14 H35C 2.6006 no .
C15 H36 3.3056 no .
C16 H23 3.2314 no .
C16 H27 3.2337 no .
C17 H19 2.6103 no .
C17 H21 2.7046 no .
C17 H25B 3.1055 no .
C17 H30A 2.5713 no .
C17 H30B 3.2858 no .
C17 H38B 3.3997 no .
C17 H38C 2.7588 no .
C18 H15 3.2618 no .
C18 H30A 2.9943 no .
C18 H30B 3.2125 no .
C18 H36 3.2587 no .
C19 H20 3.2281 no .
C20 H19 3.2301 no .
C21 H25A 3.4025 no .
C21 H25B 2.7777 no .
C21 H25C 2.7321 no .
C21 H30A 3.3926 no .
C21 H30B 2.7566 no .
C21 H34A 3.2337 no .
C21 H34B 2.8072 no .
C21 H38A 3.4137 no .
C21 H38B 2.7044 no .
C21 H38C 2.9018 no .
C22 H13 3.2780 no .
C22 H34B 2.8499 no .
C23 H27 3.2917 no .
C23 H37 3.4801 no .
C24 H37 3.2850 no .
C25 H11 2.7101 no .
C25 H21 3.3973 no .
C25 H33B 2.9618 no .
C25 H34A 2.5841 no .
C25 H34B 3.3627 no .
C25 H38A 2.7518 no .
C25 H38B 3.3588 no .
C25 H38C 2.6499 no .
C26 H14 3.2633 no .
C26 H21 3.2336 no .
C26 H31 3.2479 no .
C26 H33A 3.0095 no .
C26 H34B 2.8181 no .
C27 H23 3.2893 no .
C27 H30A 3.1095 no .
C27 H30B 3.2028 no .
C28 H11 3.3487 no .
C28 H21 2.9280 no .
C28 H24 3.2755 no .
C28 H30A 2.9199 no .
C28 H37 3.2771 no .
C28 H38C 3.4888 no .
C29 H11 2.8408 no .
C29 H33A 3.2681 no .
C29 H33B 2.8151 no .
C30 H21 2.7322 no .
C30 H27 3.2656 no .
C30 H33A 2.8418 no .
C30 H33B 3.0824 no .
C31 H14 3.2538 no .
C31 H35A 2.7671 no .
C31 H35B 2.7719 no .
C31 H35C 3.3169 no .
C32 H13 3.2734 no .
C32 H22 3.2818 no .
C33 H11 2.7502 no .
C33 H13 3.1074 no .
C33 H25B 3.5397 no .
C33 H25C 2.7531 no .
C33 H30B 2.6636 no .
C33 H34A 3.1638 no .
C33 H34B 3.0207 no .
C34 H21 2.6484 no .
C34 H22 3.5625 no .
C34 H25A 2.7716 no .
C34 H25B 3.3864 no .
C34 H25C 2.6935 no .
C34 H33A 3.1826 no .
C34 H33B 2.9988 no .
C34 H38A 2.6252 no .
C34 H38B 2.7133 no .
C34 H38C 3.3455 no .
C35 H14 2.7095 no .
C35 H31 2.6609 no .
C36 H15 3.3042 no .
C37 H23 3.1898 no .
C37 H24 3.2921 no .
C38 H21 2.6705 no .
C38 H25A 2.6600 no .
C38 H25B 2.7467 no .
C38 H25C 3.3572 no .
C38 H34A 2.9173 no .
C38 H34B 2.5186 no .
H11 H21 2.8840 no .
H11 H25B 2.2766 no .
H11 H25C 2.7175 no .
H11 H30A 2.3687 no .
H11 H30B 2.3563 no .
H11 H33A 3.2612 no .
H11 H33B 2.4885 no .
H11 H38C 3.5467 no .
H13 H21 3.1812 no .
H13 H31 2.3251 no .
H13 H33A 2.2886 no .
H14 H22 2.3308 no .
H14 H35A 3.3870 no .
H14 H35B 3.3501 no .
H14 H35C 2.3956 no .
H15 H23 2.3014 no .
H19 H24 2.3083 no .
H19 H38C 3.4122 no .
H20 H24 2.3546 no .
H20 H37 2.3331 no .
H21 H30B 3.0604 no .
H21 H33A 2.2756 no .
H21 H33B 2.8628 no .
H21 H34B 2.7063 no .
H21 H38A 3.5276 no .
H21 H38B 2.4043 no .
H21 H38C 3.0539 no .
H22 H34B 2.7558 no .
H23 H37 2.7780 no .
H25A H34A 2.4870 no .
H25A H34B 3.5186 no .
H25A H38A 2.5372 no .
H25A H38B 3.5839 no .
H25A H38C 2.8424 no .
H25B H33B 3.3394 no .
H25B H34A 3.5317 no .
H25B H38A 3.1227 no .
H25B H38C 2.5210 no .
H25C H33B 2.3788 no .
H25C H34A 2.6779 no .
H25C H38C 3.5715 no .
H27 H30A 3.0756 no .
H27 H30B 2.7590 no .
H27 H36 2.3162 no .
H30B H33A 2.3607 no .
H30B H33B 2.5982 no .
H31 H35A 2.6898 no .
H31 H35B 2.7172 no .
H31 H35C 3.5920 no .
H31 H37 3.2410 no .
H33A H34B 3.5665 no .
H33B H34A 3.5163 no .
H34A H38A 2.7360 no .
H34A H38B 3.3185 no .
H34B H38A 2.5973 no .
H34B H38B 2.4089 no .
H34B H38C 3.4730 no .
S1 H27 3.1238 no 2_557
S1 H30B 3.3701 no 2_557
S42 H35A 3.4624 no 2_567
F2 H11 2.7442 no 2_457
F2 H13 3.3697 no 1_455
F2 H25B 2.8326 no 2_457
F2 H25C 3.0860 no 2_457
F2 H35A 2.9545 no 2_467
F2 H35B 2.9122 no 2_467
O3 H14 2.8534 no 2_566
O3 H24 2.8078 no 2_466
O3 H36 2.9457 no 2_457
O4 H25C 2.9745 no 2_557
O4 H33B 2.7876 no 2_557
O4 H35A 2.9090 no 2_567
O5 H11 2.8687 no 2_557
O5 H27 3.4221 no 2_557
O5 H30A 2.8993 no 2_557
O5 H30B 2.5223 no 2_557
O5 H33B 3.3000 no 2_557
O5 H36 3.4680 no 1_655
O6 H15 3.0049 no 2_467
O6 H23 3.0086 no 2_467
O6 H35A 3.1290 no 2_567
O8 H27 2.9112 no 2_557
O8 H30A 2.5963 no 1_655
O8 H36 2.8184 no 2_557
N7 H27 2.6531 no 2_557
N7 H30B 3.1877 no 2_557
C11 H36 3.4373 no 2_457
C12 H22 3.4354 no 1_455
C13 H15 3.0323 no 1_655
C13 H35A 3.5989 no 2_567
C14 H19 3.2636 no 2_566
C14 H38C 3.0973 no 2_566
C15 H13 3.4613 no 1_455
C15 H20 3.4042 no 2_467
C15 H35B 3.4615 no 2_467
C15 H37 2.9422 no 2_467
C16 H11 3.3686 no 2_457
C16 H35B 3.5572 no 2_467
C17 H36 3.3505 no 2_457
C19 H19 2.8985 no 2_466
C19 H22 2.8986 no 1_455
C19 H22 3.3369 no 2_566
C19 H24 3.4594 no 2_466
C19 H34B 3.2357 no 2_566
C20 H14 3.3524 no 1_455
C20 H22 3.4931 no 1_455
C20 H38A 3.2086 no 2_566
C22 H19 3.0365 no 2_566
C23 H20 3.5081 no 2_467
C23 H23 3.4341 no 2_467
C23 H37 2.9904 no 2_467
C24 H14 3.1737 no 1_455
C24 H19 3.0600 no 2_466
C24 H22 3.0966 no 1_455
C24 H34A 3.2656 no 2_566
C24 H34B 3.0201 no 2_566
C24 H38A 3.2727 no 2_566
C26 H15 3.4564 no 1_655
C28 H22 3.0539 no 1_455
C31 H15 3.3865 no 1_655
C31 H31 3.1769 no 2_567
C32 H38C 3.3046 no 2_566
C33 H30B 3.1998 no 2_557
C33 H33A 3.2536 no 2_557
C33 H33B 3.0451 no 2_557
C34 H24 3.2261 no 2_566
C34 H27 3.2783 no 2_557
C35 H15 3.4009 no 2_467
C35 H38A 3.4700 no 2_566
C35 H38C 3.3312 no 2_566
C36 H11 3.3174 no 2_457
C37 H15 3.4417 no 2_467
C37 H23 3.5027 no 2_467
C37 H38A 3.5965 no 2_566
C38 H35B 3.4192 no 2_566
C38 H38B 3.1231 no 2_566
H11 F2 2.7442 no 2_457
H11 O5 2.8687 no 2_557
H11 C16 3.3686 no 2_457
H11 C36 3.3174 no 2_457
H11 H36 2.7966 no 2_457
H13 F2 3.3697 no 1_655
H13 C15 3.4613 no 1_655
H13 H15 3.0479 no 1_655
H13 H35A 3.0093 no 2_567
H14 O3 2.8534 no 2_566
H14 C20 3.3524 no 1_655
H14 C24 3.1737 no 1_655
H14 H19 2.9155 no 2_566
H14 H20 3.4199 no 1_655
H14 H24 3.0675 no 1_655
H14 H38C 2.8737 no 2_566
H15 O6 3.0049 no 2_467
H15 C13 3.0323 no 1_455
H15 C26 3.4564 no 1_455
H15 C31 3.3865 no 1_455
H15 C35 3.4009 no 2_467
H15 C37 3.4417 no 2_467
H15 H13 3.0479 no 1_455
H15 H20 3.5755 no 2_467
H15 H31 2.9946 no 2_467
H15 H35A 3.0813 no 2_467
H15 H35B 2.8824 no 2_467
H15 H37 2.6164 no 2_467
H19 C14 3.2636 no 2_566
H19 C19 2.8985 no 2_466
H19 C22 3.0365 no 2_566
H19 C24 3.0600 no 2_466
H19 H14 2.9155 no 2_566
H19 H19 2.5596 no 2_466
H19 H22 3.2422 no 1_455
H19 H22 2.5045 no 2_566
H19 H24 2.8222 no 2_466
H19 H34B 3.0653 no 2_566
H20 C15 3.4042 no 2_467
H20 C23 3.5081 no 2_467
H20 H14 3.4199 no 1_455
H20 H15 3.5755 no 2_467
H20 H38A 3.4333 no 2_566
H22 C12 3.4354 no 1_655
H22 C19 2.8986 no 1_655
H22 C19 3.3369 no 2_566
H22 C20 3.4931 no 1_655
H22 C24 3.0966 no 1_655
H22 C28 3.0539 no 1_655
H22 H19 3.2422 no 1_655
H22 H19 2.5045 no 2_566
H22 H24 3.4831 no 1_655
H22 H24 3.3755 no 2_566
H23 O6 3.0086 no 2_467
H23 C23 3.4341 no 2_467
H23 C37 3.5027 no 2_467
H23 H23 2.5697 no 2_467
H23 H37 2.6915 no 2_467
H24 O3 2.8078 no 2_466
H24 C19 3.4594 no 2_466
H24 C34 3.2261 no 2_566
H24 H14 3.0675 no 1_455
H24 H19 2.8222 no 2_466
H24 H22 3.4831 no 1_455
H24 H22 3.3755 no 2_566
H24 H34A 2.7903 no 2_566
H24 H34B 2.7487 no 2_566
H24 H38A 3.5914 no 2_566
H25A H35B 3.3801 no 2_566
H25A H35C 3.5374 no 2_566
H25B F2 2.8326 no 2_457
H25B H35C 3.4627 no 2_566
H25C F2 3.0860 no 2_457
H25C O4 2.9745 no 2_557
H25C H27 3.5049 no 2_557
H25C H35A 3.5445 no 1_545
H27 S1 3.1238 no 2_557
H27 O5 3.4221 no 2_557
H27 O8 2.9112 no 2_557
H27 N7 2.6531 no 2_557
H27 C34 3.2783 no 2_557
H27 H25C 3.5049 no 2_557
H27 H33B 3.4962 no 2_557
H27 H34A 2.8796 no 2_557
H30A O5 2.8993 no 2_557
H30A O8 2.5963 no 1_455
H30A H36 3.3284 no 2_457
H30B S1 3.3701 no 2_557
H30B O5 2.5223 no 2_557
H30B N7 3.1877 no 2_557
H30B C33 3.1998 no 2_557
H30B H33A 3.2051 no 2_557
H30B H33B 2.7895 no 2_557
H31 C31 3.1769 no 2_567
H31 H15 2.9946 no 2_467
H31 H31 2.6853 no 2_567
H31 H35A 3.2262 no 2_567
H33A C33 3.2536 no 2_557
H33A H30B 3.2051 no 2_557
H33A H33A 3.1745 no 2_557
H33A H33B 2.4836 no 2_557
H33B O4 2.7876 no 2_557
H33B O5 3.3000 no 2_557
H33B C33 3.0451 no 2_557
H33B H27 3.4962 no 2_557
H33B H30B 2.7895 no 2_557
H33B H33A 2.4836 no 2_557
H33B H33B 2.7296 no 2_557
H34A C24 3.2656 no 2_566
H34A H24 2.7903 no 2_566
H34A H27 2.8796 no 2_557
H34A H36 3.5557 no 2_557
H34B C19 3.2357 no 2_566
H34B C24 3.0201 no 2_566
H34B H19 3.0653 no 2_566
H34B H24 2.7487 no 2_566
H35A S42 3.4624 no 2_567
H35A F2 2.9545 no 2_467
H35A O4 2.9090 no 2_567
H35A O6 3.1290 no 2_567
H35A C13 3.5989 no 2_567
H35A H13 3.0093 no 2_567
H35A H15 3.0813 no 2_467
H35A H25C 3.5445 no 1_565
H35A H31 3.2262 no 2_567
H35B F2 2.9122 no 2_467
H35B C15 3.4615 no 2_467
H35B C16 3.5572 no 2_467
H35B C38 3.4192 no 2_566
H35B H15 2.8824 no 2_467
H35B H25A 3.3801 no 2_566
H35B H38A 2.8270 no 2_566
H35B H38C 3.1198 no 2_566
H35C H25A 3.5374 no 2_566
H35C H25B 3.4627 no 2_566
H35C H38A 3.5461 no 2_566
H35C H38C 3.0803 no 2_566
H36 O3 2.9457 no 2_457
H36 O5 3.4680 no 1_455
H36 O8 2.8184 no 2_557
H36 C11 3.4373 no 2_457
H36 C17 3.3505 no 2_457
H36 H11 2.7966 no 2_457
H36 H30A 3.3284 no 2_457
H36 H34A 3.5557 no 2_557
H37 C15 2.9422 no 2_467
H37 C23 2.9904 no 2_467
H37 H15 2.6164 no 2_467
H37 H23 2.6915 no 2_467
H38A C20 3.2086 no 2_566
H38A C24 3.2727 no 2_566
H38A C35 3.4700 no 2_566
H38A C37 3.5965 no 2_566
H38A H20 3.4333 no 2_566
H38A H24 3.5914 no 2_566
H38A H35B 2.8270 no 2_566
H38A H35C 3.5461 no 2_566
H38A H38B 3.4538 no 2_566
H38B C38 3.1231 no 2_566
H38B H38A 3.4538 no 2_566
H38B H38B 2.2406 no 2_566
H38B H38C 3.3491 no 2_566
H38C C14 3.0973 no 2_566
H38C C32 3.3046 no 2_566
H38C C35 3.3312 no 2_566
H38C H14 2.8737 no 2_566
H38C H35B 3.1198 no 2_566
H38C H35C 3.0803 no 2_566
H38C H38B 3.3491 no 2_566

loop_
_geom_torsion_atom_site_label_1
_geom_torsion_atom_site_label_2
_geom_torsion_atom_site_label_3
_geom_torsion_atom_site_label_4
_geom_torsion
_geom_torsion_publ_flag
O5 S1 N7 C33 47.4(4) no
O5 S1 N7 C34 179.5(4) no
O5 S1 C26 C13 -35.7(7) no
O5 S1 C26 C22 147.5(5) no
O8 S1 N7 C33 176.5(3) no
O8 S1 N7 C34 -51.4(4) no
O8 S1 C26 C13 -167.5(5) no
O8 S1 C26 C22 15.7(7) no
N7 S1 C26 C13 78.2(6) no
N7 S1 C26 C22 -98.6(5) no
C26 S1 N7 C33 -67.4(4) no
C26 S1 N7 C34 64.7(4) no
O4 S42 N9 C12 -162.3(4) no
O4 S42 N9 C30 48.5(4) no
O4 S42 C18 C23 162.2(6) no
O4 S42 C18 C27 -19.4(7) no
O6 S42 N9 C12 -33.2(5) no
O6 S42 N9 C30 177.6(3) no
O6 S42 C18 C23 31.6(7) no
O6 S42 C18 C27 -150.1(6) no
N9 S42 C18 C23 -85.1(6) no
N9 S42 C18 C27 93.2(6) no
C18 S42 N9 C12 84.0(5) no
C18 S42 N9 C30 -65.2(4) no
S1 N7 C33 C21 120.7(5) no
S1 N7 C34 C29 -146.8(4) no
C33 N7 C34 C29 -11.3(8) no
C34 N7 C33 C21 -14.4(8) no
S42 N9 C12 C28 -166.2(4) no
S42 N9 C12 C37 17.1(8) no
S42 N9 C30 C11 -154.9(4) no
C12 N9 C30 C11 53.1(6) no
C30 N9 C12 C28 -18.1(7) no
C30 N9 C12 C37 165.2(5) no
C17 C11 C21 C29 -64.0(8) no
C17 C11 C21 C33 176.3(6) no
C21 C11 C17 O3 101.9(8) no
C21 C11 C17 C28 -78.5(7) no
C17 C11 C30 N9 -64.4(7) no
C30 C11 C17 O3 -135.2(6) no
C30 C11 C17 C28 44.4(7) no
C21 C11 C30 N9 58.6(6) no
C30 C11 C21 C29 176.7(4) no
C30 C11 C21 C33 57.0(7) no
N9 C12 C28 C17 -2.4(8) no
N9 C12 C28 C19 -178.7(5) no
N9 C12 C37 C20 179.2(5) no
C28 C12 C37 C20 2.4(9) no
C37 C12 C28 C17 174.6(5) no
C37 C12 C28 C19 -1.7(8) no
C26 C13 C31 C32 -1.0(13) no
C31 C13 C26 S1 -174.0(7) no
C31 C13 C26 C22 2.7(12) no
C22 C14 C32 C31 -0.9(13) no
C22 C14 C32 C35 -178.5(7) no
C32 C14 C22 C26 2.6(13) no
C16 C15 C23 C18 0.7(13) no
C23 C15 C16 F2 -179.6(8) no
C23 C15 C16 C36 -0.9(14) no
F2 C16 C36 C27 179.0(7) no
C15 C16 C36 C27 0.3(14) no
O3 C17 C28 C12 166.9(5) no
O3 C17 C28 C19 -16.7(8) no
C11 C17 C28 C12 -12.7(8) no
C11 C17 C28 C19 163.7(5) no
S42 C18 C23 C15 178.4(6) no
S42 C18 C27 C36 -179.0(6) no
C23 C18 C27 C36 -0.7(12) no
C27 C18 C23 C15 0.1(13) no
C24 C19 C28 C12 -2.1(9) no
C24 C19 C28 C17 -178.5(5) no
C28 C19 C24 C20 5.1(9) no
C24 C20 C37 C12 0.6(10) no
C37 C20 C24 C19 -4.3(10) no
C11 C21 C29 C25 -46.4(6) no
C11 C21 C29 C34 -164.2(4) no
C11 C21 C29 C38 80.0(7) no
C11 C21 C33 N7 162.4(6) no
C29 C21 C33 N7 34.5(8) no
C33 C21 C29 C25 77.2(7) no
C33 C21 C29 C34 -40.6(6) no
C33 C21 C29 C38 -156.4(6) no
C14 C22 C26 S1 173.3(7) no
C14 C22 C26 C13 -3.5(12) no
C18 C27 C36 C16 0.5(13) no
C21 C29 C34 N7 31.6(6) no
C25 C29 C34 N7 -87.0(7) no
C38 C29 C34 N7 152.4(6) no
C13 C31 C32 C14 0.1(13) no
C13 C31 C32 C35 177.8(8) no
